data_2212739
loop_
_publ_author_name
'Wei, Hua'
'Li, Ya-Hong'
'Zhang, Yong'

_publ_section_title
;
 Di-\m-chloro-bis[trichloro(4-chloroaniline)zirconium(IV)]
;
_journal_coeditor_code XU2203
_journal_issue 3
_journal_name_full 'Acta Crystallographica Section E'
_journal_page_first m798
_journal_page_last m799
_journal_paper_doi 10.1107/S1600536807007003
_journal_volume 63
_journal_year 2007
_chemical_formula_iupac '[Zr2 Cl8 (C6 H6 Cl N)2]'
_chemical_formula_moiety 'C12 H12 Cl10 N2 Zr2'
_chemical_formula_sum 'C12 H12 Cl10 N2 Zr2'
_chemical_formula_weight 721.18
_chemical_name_systematic
;
Di-\m-chloro-bis[trichloro(4-chloroaniline)zirconium(IV)]
;
_space_group_IT_number 14
_symmetry_cell_setting monoclinic
_symmetry_space_group_name_Hall '-P 2ybc'
_symmetry_space_group_name_H-M 'P 1 21/c 1'
_atom_sites_solution_hydrogens geom
_atom_sites_solution_primary direct
_atom_sites_solution_secondary difmap
_audit_creation_method SHELXL97
_cell_angle_alpha 90.00
_cell_angle_beta 99.372(5)
_cell_angle_gamma 90.00
_cell_formula_units_Z 2
_cell_length_a 7.8434(14)
_cell_length_b 9.4373(14)
_cell_length_c 15.989(3)
_cell_measurement_reflns_used 3816
_cell_measurement_temperature 153(2)
_cell_measurement_theta_max 25.3
_cell_measurement_theta_min 3.1
_cell_volume 1167.7(3)
_computing_cell_refinement CrystalClear
_computing_data_collection 'CrystalClear (Rigaku, 2001)'
_computing_data_reduction 'CrystalStructure (Rigaku/MSC, 2004)'
_computing_molecular_graphics 'ORTEPII (Johnson, 1976)'
_computing_publication_material SHELXL97
_computing_structure_refinement 'SHELXL97 (Sheldrick, 1997)'
_computing_structure_solution 'SHELXS97 (Sheldrick, 1997)'
_diffrn_ambient_temperature 153(2)
_diffrn_detector_area_resol_mean 7.31
_diffrn_measured_fraction_theta_full 1.00
_diffrn_measured_fraction_theta_max 1.00
_diffrn_measurement_device_type 'Rigaku Mercury'
_diffrn_measurement_method \w
_diffrn_radiation_monochromator graphite
_diffrn_radiation_source 'fine-focus sealed tube'
_diffrn_radiation_type MoK\a
_diffrn_radiation_wavelength 0.71070
_diffrn_reflns_av_R_equivalents 0.031
_diffrn_reflns_av_sigmaI/netI 0.022
_diffrn_reflns_limit_h_max 9
_diffrn_reflns_limit_h_min -9
_diffrn_reflns_limit_k_max 11
_diffrn_reflns_limit_k_min -11
_diffrn_reflns_limit_l_max 19
_diffrn_reflns_limit_l_min -18
_diffrn_reflns_number 10883
_diffrn_reflns_theta_full 25.3
_diffrn_reflns_theta_max 25.3
_diffrn_reflns_theta_min 3.3
_diffrn_standards_interval_count 0
_diffrn_standards_interval_time 0
_diffrn_standards_number 0
_exptl_absorpt_coefficient_mu 2.039
_exptl_absorpt_correction_T_max 0.543
_exptl_absorpt_correction_T_min 0.385
_exptl_absorpt_correction_type multi-scan
_exptl_absorpt_process_details '(Jacobson, 1998)'
_exptl_crystal_colour colourless
_exptl_crystal_density_diffrn 2.051
_exptl_crystal_density_method 'not measured'
_exptl_crystal_description block
_exptl_crystal_F_000 696
_exptl_crystal_size_max 0.42
_exptl_crystal_size_mid 0.35
_exptl_crystal_size_min 0.30
_refine_diff_density_max 0.47
_refine_diff_density_min -0.77
_refine_ls_extinction_method none
_refine_ls_goodness_of_fit_ref 1.142
_refine_ls_hydrogen_treatment constr
_refine_ls_matrix_type full
_refine_ls_number_parameters 119
_refine_ls_number_reflns 2134
_refine_ls_number_restraints 0
_refine_ls_restrained_S_all 1.142
_refine_ls_R_factor_all 0.031
_refine_ls_R_factor_gt 0.028
_refine_ls_shift/su_max 0.001
_refine_ls_shift/su_mean 0.000
_refine_ls_structure_factor_coef Fsqd
_refine_ls_weighting_details 'calc w = 1/[\s^2^(Fo^2^)+(0.0268P)^2^+1.743P] where P=(Fo^2^+2Fc^2^)/3'
_refine_ls_weighting_scheme calc
_refine_ls_wR_factor_gt 0.064
_refine_ls_wR_factor_ref 0.065
_reflns_number_gt 1971
_reflns_number_total 2134
_reflns_threshold_expression I>2\s(I)
_cod_data_source_file xu2203.cif
_cod_data_source_block I
_cod_original_sg_symbol_H-M 'P 21/c'
_cod_database_code 2212739
_cod_database_fobs_code 2212739

loop_
_symmetry_equiv_pos_as_xyz
'x, y, z'
'-x, y+1/2, -z+1/2'
'-x, -y, -z'
'x, -y-1/2, z-1/2'

loop_
_atom_site_type_symbol
_atom_site_label
_atom_site_fract_x
_atom_site_fract_y
_atom_site_fract_z
_atom_site_U_iso_or_equiv
_atom_site_adp_type
_atom_site_calc_flag
_atom_site_refinement_flags
_atom_site_occupancy
Zr Zr1 0.13383(3) 0.15643(3) 0.567187(17) 0.01486(10) Uani d . 1
Cl Cl1 -0.18274(9) 0.08348(7) 0.50328(4) 0.01709(16) Uani d . 1
Cl Cl2 0.43176(9) 0.19634(8) 0.59165(5) 0.02277(18) Uani d . 1
Cl Cl3 0.03184(11) 0.38304(8) 0.59853(5) 0.02812(19) Uani d . 1
Cl Cl4 0.10244(9) 0.04146(8) 0.69563(4) 0.02190(17) Uani d . 1
Cl Cl5 0.75766(9) 0.32270(8) 0.27930(5) 0.02437(18) Uani d . 1
N N1 0.1142(3) 0.2422(3) 0.42535(15) 0.0195(5) Uani d . 1
H H1A 0.0452 0.1803 0.3905 0.023 Uiso calc R 1
H H1B 0.0569 0.3276 0.4225 0.023 Uiso calc R 1
C C1 0.2717(4) 0.2631(3) 0.38943(18) 0.0173(6) Uani d . 1
C C2 0.3622(4) 0.3890(3) 0.40333(19) 0.0204(6) Uani d . 1
H H2 0.3210 0.4626 0.4353 0.025 Uiso calc R 1
C C3 0.5139(4) 0.4067(3) 0.37018(19) 0.0199(6) Uani d . 1
H H3 0.5777 0.4925 0.3793 0.024 Uiso calc R 1
C C4 0.5708(4) 0.2982(3) 0.32384(18) 0.0185(6) Uani d . 1
C C5 0.4815(4) 0.1716(3) 0.30996(19) 0.0201(6) Uani d . 1
H H5 0.5225 0.0979 0.2780 0.024 Uiso calc R 1
C C6 0.3309(4) 0.1548(3) 0.34367(19) 0.0198(6) Uani d . 1
H H6 0.2682 0.0685 0.3353 0.024 Uiso calc R 1

loop_
_atom_site_aniso_label
_atom_site_aniso_U_11
_atom_site_aniso_U_22
_atom_site_aniso_U_33
_atom_site_aniso_U_12
_atom_site_aniso_U_13
_atom_site_aniso_U_23
Zr1 0.01379(16) 0.01531(16) 0.01537(17) 0.00013(11) 0.00206(11) -0.00130(10)
Cl1 0.0125(3) 0.0179(3) 0.0209(4) 0.0020(3) 0.0027(3) -0.0034(3)
Cl2 0.0149(3) 0.0293(4) 0.0233(4) -0.0025(3) 0.0004(3) -0.0005(3)
Cl3 0.0316(4) 0.0197(4) 0.0327(4) 0.0062(3) 0.0042(4) -0.0056(3)
Cl4 0.0228(4) 0.0260(4) 0.0173(4) -0.0009(3) 0.0047(3) 0.0008(3)
Cl5 0.0164(4) 0.0292(4) 0.0279(4) -0.0025(3) 0.0047(3) 0.0074(3)
N1 0.0180(12) 0.0203(13) 0.0206(13) 0.0013(11) 0.0046(11) 0.0012(10)
C1 0.0177(14) 0.0203(15) 0.0142(14) 0.0024(12) 0.0035(12) 0.0039(11)
C2 0.0240(16) 0.0168(15) 0.0203(15) 0.0004(13) 0.0028(13) 0.0002(12)
C3 0.0237(16) 0.0142(14) 0.0203(15) -0.0076(12) -0.0010(13) -0.0008(12)
C4 0.0135(14) 0.0257(16) 0.0160(15) -0.0015(12) 0.0018(12) 0.0068(12)
C5 0.0218(16) 0.0190(15) 0.0198(15) 0.0005(12) 0.0039(13) -0.0015(12)
C6 0.0217(15) 0.0190(15) 0.0184(15) -0.0028(12) 0.0028(13) 0.0012(12)

loop_
_atom_type_symbol
_atom_type_description
_atom_type_scat_dispersion_real
_atom_type_scat_dispersion_imag
_atom_type_scat_source
C C 0.0033 0.0016 'International Tables Vol C Tables 4.2.6.8 and 6.1.1.4'
H H 0.0000 0.0000 'International Tables Vol C Tables 4.2.6.8 and 6.1.1.4'
Cl Cl 0.1484 0.1585 'International Tables Vol C Tables 4.2.6.8 and 6.1.1.4'
N N 0.0061 0.0033 'International Tables Vol C Tables 4.2.6.8 and 6.1.1.4'
Zr Zr -2.9673 0.5597 'International Tables Vol C Tables 4.2.6.8 and 6.1.1.4'

loop_
_geom_angle_atom_site_label_1
_geom_angle_atom_site_label_2
_geom_angle_atom_site_label_3
_geom_angle_site_symmetry_1
_geom_angle_site_symmetry_3
_geom_angle
_geom_angle_publ_flag
Cl2 Zr1 Cl3 . . 100.51(3) yes
Cl2 Zr1 Cl4 . . 99.84(3) yes
Cl3 Zr1 Cl4 . . 98.27(3) yes
Cl2 Zr1 N1 . . 90.71(6) yes
Cl3 Zr1 N1 . . 85.58(7) yes
Cl4 Zr1 N1 . . 167.85(7) yes
Cl2 Zr1 Cl1 . 3_556 89.93(3) yes
Cl3 Zr1 Cl1 . 3_556 164.45(3) yes
Cl4 Zr1 Cl1 . 3_556 91.17(3) yes
N1 Zr1 Cl1 . 3_556 82.78(7) yes
Cl2 Zr1 Cl1 . . 165.19(3) yes
Cl3 Zr1 Cl1 . . 89.34(3) yes
Cl4 Zr1 Cl1 . . 89.54(3) yes
N1 Zr1 Cl1 . . 78.95(6) yes
Cl1 Zr1 Cl1 3_556 . 78.36(2) yes
Zr1 Cl1 Zr1 3_556 . 101.64(2) yes
C1 N1 Zr1 . . 119.47(17) no
C1 N1 H1A . . 107.5 no
Zr1 N1 H1A . . 107.5 no
C1 N1 H1B . . 107.5 no
Zr1 N1 H1B . . 107.5 no
H1A N1 H1B . . 107.0 no
C6 C1 C2 . . 120.8(3) no
C6 C1 N1 . . 119.3(3) no
C2 C1 N1 . . 119.9(3) no
C1 C2 C3 . . 119.4(3) no
C1 C2 H2 . . 120.3 no
C3 C2 H2 . . 120.3 no
C4 C3 C2 . . 119.1(3) no
C4 C3 H3 . . 120.4 no
C2 C3 H3 . . 120.4 no
C3 C4 C5 . . 121.8(3) no
C3 C4 Cl5 . . 119.1(2) no
C5 C4 Cl5 . . 119.0(2) no
C4 C5 C6 . . 118.5(3) no
C4 C5 H5 . . 120.7 no
C6 C5 H5 . . 120.7 no
C1 C6 C5 . . 120.2(3) no
C1 C6 H6 . . 119.9 no
C5 C6 H6 . . 119.9 no

loop_
_geom_bond_atom_site_label_1
_geom_bond_atom_site_label_2
_geom_bond_site_symmetry_2
_geom_bond_distance
_geom_bond_publ_flag
Zr1 Cl1 . 2.6186(8) yes
Zr1 Cl1 3_556 2.5852(8) yes
Zr1 Cl2 . 2.3362(9) yes
Zr1 Cl3 . 2.3655(8) yes
Zr1 Cl4 . 2.3707(8) yes
Zr1 N1 . 2.389(2) yes
Cl5 C4 . 1.746(3) no
N1 C1 . 1.458(4) no
N1 H1A . 0.9200 no
N1 H1B . 0.9200 no
C1 C6 . 1.381(4) no
C1 C2 . 1.383(4) no
C2 C3 . 1.389(4) no
C2 H2 . 0.9500 no
C3 C4 . 1.380(4) no
C3 H3 . 0.9500 no
C4 C5 . 1.384(4) no
C5 C6 . 1.384(4) no
C5 H5 . 0.9500 no
C6 H6 . 0.9500 no

loop_
_geom_hbond_atom_site_label_D
_geom_hbond_atom_site_label_H
_geom_hbond_atom_site_label_A
_geom_hbond_site_symmetry_A
_geom_hbond_distance_DH
_geom_hbond_distance_HA
_geom_hbond_distance_DA
_geom_hbond_angle_DHA
N1 H1A Cl4 3_556 0.92 2.66 3.567(3) 167
N1 H1B Cl3 3_566 0.92 2.82 3.718(3) 164

loop_
_geom_torsion_atom_site_label_1
_geom_torsion_atom_site_label_2
_geom_torsion_atom_site_label_3
_geom_torsion_atom_site_label_4
_geom_torsion_site_symmetry_1
_geom_torsion_site_symmetry_4
_geom_torsion
_geom_torsion_publ_flag
Cl2 Zr1 Cl1 Zr1 . 3_556 38.39(11) no
Cl3 Zr1 Cl1 Zr1 . 3_556 170.43(3) no
Cl4 Zr1 Cl1 Zr1 . 3_556 -91.29(3) no
N1 Zr1 Cl1 Zr1 . 3_556 84.80(7) no
Cl1 Zr1 Cl1 Zr1 3_556 3_556 0.0 no
Cl2 Zr1 N1 C1 . . 12.3(2) no
Cl3 Zr1 N1 C1 . . 112.8(2) no
Cl4 Zr1 N1 C1 . . -138.1(3) no
Cl1 Zr1 N1 C1 3_556 . -77.5(2) no
Cl1 Zr1 N1 C1 . . -157.0(2) no
Zr1 N1 C1 C6 . . 92.8(3) no
Zr1 N1 C1 C2 . . -85.5(3) no
C6 C1 C2 C3 . . 0.5(4) no
N1 C1 C2 C3 . . 178.8(3) no
C1 C2 C3 C4 . . 0.1(4) no
C2 C3 C4 C5 . . -0.5(4) no
C2 C3 C4 Cl5 . . 178.0(2) no
C3 C4 C5 C6 . . 0.1(4) no
Cl5 C4 C5 C6 . . -178.3(2) no
C2 C1 C6 C5 . . -0.9(5) no
N1 C1 C6 C5 . . -179.1(3) no
C4 C5 C6 C1 . . 0.5(4) no
